data_4516802
loop_
_publ_author_name
'Shu, Dongxu'
'Mouat, Aidan R.'
'Stephenson, Casey J.'
'Invergo, Anna M.'
'Delferro, Massimiliano'
'Marks, Tobin J.'

_publ_section_title
;
 Ligand-Unsymmetrical Phenoxyiminato Dinickel Catalyst for High Molecular
 Weight Long-Chain Branched Polyethylenes
;
_journal_issue 11
_journal_name_full 'ACS Macro Letters'
_journal_page_first 1297
_journal_paper_doi 10.1021/acsmacrolett.5b00781
_journal_volume 4
_journal_year 2015
_chemical_formula_moiety 'C50 H34 F12 N2 O4 S'
_chemical_formula_sum 'C50 H34 F12 N2 O4 S'
_chemical_formula_weight 986.85
_chemical_name_systematic (CF3,SO2)FI-Ni2
_space_group_crystal_system triclinic
_space_group_IT_number 2
_space_group_name_Hall '-P 1'
_space_group_name_H-M_alt 'P -1'
_atom_sites_solution_hydrogens geom
_atom_sites_solution_primary direct
_audit_creation_date 2015-03-31
_audit_creation_method
;
Olex2 1.2
(compiled 2015.01.26 svn.r3150 for OlexSys, GUI svn.r4998)
;
_cell_angle_alpha 86.808(2)
_cell_angle_beta 78.729(2)
_cell_angle_gamma 74.8280(10)
_cell_formula_units_Z 2
_cell_length_a 8.1727(3)
_cell_length_b 15.1478(5)
_cell_length_c 20.3994(7)
_cell_measurement_reflns_used 9925
_cell_measurement_temperature 100
_cell_measurement_theta_max 30.10
_cell_measurement_theta_min 2.96
_cell_volume 2390.35(15)
_computing_cell_refinement 'SAINT V7.23A (Bruker, 2005)'
_computing_data_collection 'APEX2 V2.1-4 (Bruker, 2007)'
_computing_data_reduction 'Bruker SAINT'
_computing_molecular_graphics 'Olex2 (Dolomanov et al., 2009)'
_computing_publication_material 'Olex2 (Dolomanov et al., 2009)'
_computing_structure_refinement 'XL (Sheldrick, 2008)'
_computing_structure_solution 'ShelXT (Sheldrick, 2015)'
_diffrn_ambient_temperature 99.99
_diffrn_detector_area_resol_mean 8
_diffrn_measured_fraction_theta_full 0.973
_diffrn_measured_fraction_theta_max 0.965
_diffrn_measurement_device_type 'Bruker SMART APEX CCD area detector'
_diffrn_measurement_method '\w and \f scans'
_diffrn_radiation_monochromator graphite
_diffrn_radiation_type MoK\a
_diffrn_radiation_wavelength 0.71073
_diffrn_reflns_av_R_equivalents 0.0850
_diffrn_reflns_av_unetI/netI 0.0863
_diffrn_reflns_Laue_measured_fraction_full 0.973
_diffrn_reflns_Laue_measured_fraction_max 0.965
_diffrn_reflns_limit_h_max 11
_diffrn_reflns_limit_h_min -11
_diffrn_reflns_limit_k_max 18
_diffrn_reflns_limit_k_min -21
_diffrn_reflns_limit_l_max 28
_diffrn_reflns_limit_l_min -28
_diffrn_reflns_number 50832
_diffrn_reflns_point_group_measured_fraction_full 0.973
_diffrn_reflns_point_group_measured_fraction_max 0.965
_diffrn_reflns_theta_full 26.000
_diffrn_reflns_theta_max 30.135
_diffrn_reflns_theta_min 2.629
_diffrn_source 'sealed tube'
_diffrn_standards_number 0
_exptl_absorpt_coefficient_mu 0.160
_exptl_absorpt_correction_T_max 0.7460
_exptl_absorpt_correction_T_min 0.6827
_exptl_absorpt_correction_type multi-scan
_exptl_absorpt_process_details
;
SADABS-2014/5 (Bruker,2014/5) was used for absorption correction.
wR2(int) was 0.0773 before and 0.0647 after correction.
The Ratio of minimum to maximum transmission is 0.9151.
The \l/2 correction factor is Not present.
;
_exptl_crystal_colour 'clear dark red'
_exptl_crystal_colour_lustre clear
_exptl_crystal_colour_modifier dark
_exptl_crystal_colour_primary red
_exptl_crystal_density_diffrn 1.371
_exptl_crystal_description rectangular
_exptl_crystal_F_000 1008
_exptl_crystal_preparation 'The compound was prepared in refluxing DCM over molecular sieves.'
_exptl_crystal_recrystallization_method 'The compound was crystallized by slow evaporation of a dilute CDCl3 solution'
_exptl_crystal_size_max 0.266
_exptl_crystal_size_mid 0.174
_exptl_crystal_size_min 0.135
_refine_diff_density_max 1.207
_refine_diff_density_min -0.920
_refine_diff_density_rms 0.108
_refine_ls_extinction_method none
_refine_ls_goodness_of_fit_ref 1.107
_refine_ls_hydrogen_treatment constr
_refine_ls_matrix_type full
_refine_ls_number_parameters 626
_refine_ls_number_reflns 13636
_refine_ls_number_restraints 652
_refine_ls_restrained_S_all 1.105
_refine_ls_R_factor_all 0.1495
_refine_ls_R_factor_gt 0.0997
_refine_ls_shift/su_max 0.000
_refine_ls_shift/su_mean 0.000
_refine_ls_structure_factor_coef Fsqd
_refine_ls_weighting_details 'w=1/[\s^2^(Fo^2^)+(0.1680P)^2^+1.7221P] where P=(Fo^2^+2Fc^2^)/3'
_refine_ls_weighting_scheme calc
_refine_ls_wR_factor_gt 0.3008
_refine_ls_wR_factor_ref 0.3207
_reflns_Friedel_coverage 0.000
_reflns_number_gt 7844
_reflns_number_total 13636
_reflns_threshold_expression 'I > 2\s(I)'
_cod_data_source_file mz5b00781_si_004.cif
_cod_data_source_block 1am207_a
_cod_database_code 4516802
_shelx_space_group_comment
;
The symmetry employed for this shelxl refinement is uniquely defined
by the following loop, which should always be used as a source of
symmetry information in preference to the above space-group names.
They are only intended as comments.
;
_shelx_estimated_absorpt_t_max 0.979
_shelx_estimated_absorpt_t_min 0.959
_olex2_refinement_description
;
1. Fixed Uiso
 At 1.2 times of:
  All C(H) groups, All N(H) groups
 At 1.5 times of:
  All C(H,H,H) groups, All O(H) groups
2. Restrained distances
 F12-C33 \\sim F11-C33 \\sim F10-C33
 with sigma of 0.02
 C43-C42 \\sim C44-C43 \\sim C44-C45 \\sim C45-C46 \\sim C46-C41 \\sim C42-C41
 with sigma of 0.02
 C50-C47 \\sim C48-C47 \\sim C49-C47
 with sigma of 0.02
3. Rigid bond restraints
 All non-hydrogen atoms
 with sigma for 1-2 distances of 0.005 and sigma for 1-3 distances of 0.005
4. Uiso/Uaniso restraints and constraints
All non-hydrogen atoms have similar U: within 1.7A with sigma of 0.02 and sigma
for terminal atoms of 0.04
5.a Aromatic/amide H refined with riding coordinates:
 N2(H2A), C21(H21), C34(H34), C15(H15), C37(H37), C11(H11), C19(H19), C31(H31),
  C23(H23), C6(H6), C43(H43), C42(H42), C27(H27), C7(H7), C3AA(H3AA),
 C2AA(H2AA), C39(H39), C46(H46), C14(H14), C45(H45), C29(H29), C36(H36),
 C16(H16), C38(H38)
5.b Idealised Me refined as rotating group:
 C50(H50C,H50A,H50B), C49(H49B,H49A,H49C), C48(H48A,H48B,H48C)
5.c Idealised tetrahedral OH refined as rotating group:
 O2(H2)
;
_shelx_shelxl_version_number 2014/7
_olex2_exptl_crystal_mounting_method 'The compound was mounted in Paratone-N on a brass tip.'
_olex2_submission_original_sample_id 1AM207
_olex2_submission_special_instructions 'No special instructions were received'

loop_
_space_group_symop_operation_xyz
'x, y, z'
'-x, -y, -z'

loop_
_atom_site_label
_atom_site_type_symbol
_atom_site_fract_x
_atom_site_fract_y
_atom_site_fract_z
_atom_site_U_iso_or_equiv
_atom_site_adp_type
_atom_site_occupancy
_atom_site_site_symmetry_order
_atom_site_calc_flag
_atom_site_refinement_flags_posn
_atom_site_refinement_flags_adp
_atom_site_disorder_assembly
_atom_site_disorder_group
S1 S 0.73195(12) 0.09903(9) 0.41108(5) 0.0433(3) Uani 1 1 d . U . .
F6 F 0.9289(3) 0.0419(2) 0.88193(14) 0.0539(7) Uani 1 1 d . U . .
F7 F -0.0651(4) 0.7007(2) 0.77853(18) 0.0646(8) Uani 1 1 d . U . .
F8 F 0.0594(4) 0.8009(2) 0.8034(2) 0.0771(11) Uani 1 1 d . U . .
F5 F 0.8690(3) -0.05706(19) 0.95329(18) 0.0608(9) Uani 1 1 d . U . .
F4 F 0.8211(3) 0.0815(2) 0.98212(16) 0.0601(8) Uani 1 1 d . U . .
F3 F 0.2737(4) -0.10936(17) 0.87812(14) 0.0488(7) Uani 1 1 d . U . .
F1 F 0.5117(3) -0.13733(16) 0.80801(14) 0.0423(6) Uani 1 1 d . U . .
F11 F 0.5289(6) 0.7060(3) 0.9257(3) 0.1256(19) Uani 1 1 d D U A 1
F12 F 0.6208(5) 0.5723(3) 0.9505(2) 0.0845(12) Uani 1 1 d D U B 1
F10 F 0.6699(6) 0.6192(6) 0.8518(2) 0.161(3) Uani 1 1 d D U C 1
F2 F 0.2950(4) -0.03538(17) 0.78657(14) 0.0499(7) Uani 1 1 d . U . .
F9 F -0.1404(4) 0.7611(2) 0.8741(2) 0.0711(9) Uani 1 1 d . U . .
O2 O 0.6017(3) 0.2245(2) 0.68538(13) 0.0317(6) Uani 1 1 d . U . .
H2 H 0.6419 0.2031 0.6467 0.048 Uiso 1 1 calc GR . . .
O4 O 0.7054(3) 0.0852(2) 0.48226(14) 0.0360(6) Uani 1 1 d . U . .
O1 O 0.8159(3) 0.17165(19) 0.58180(12) 0.0290(6) Uani 1 1 d . U . .
O3 O 0.6441(4) 0.0594(4) 0.3719(2) 0.0967(18) Uani 1 1 d . U . .
N2 N 1.0431(3) 0.1065(2) 0.47610(14) 0.0243(6) Uani 1 1 d . U . .
H2A H 0.9345 0.1184 0.4966 0.029 Uiso 1 1 calc R . . .
N1 N 0.4641(3) 0.32356(17) 0.87205(14) 0.0194(5) Uani 1 1 d . U . .
C5 C 1.0330(5) 0.2351(3) 0.7040(2) 0.0386(10) Uani 1 1 d . U . .
C8 C 0.6916(4) 0.2724(2) 0.77745(17) 0.0219(6) Uani 1 1 d . U . .
C21 C 0.5921(4) -0.0199(2) 0.88748(16) 0.0204(6) Uani 1 1 d . U . .
H21 H 0.6694 -0.0789 0.8797 0.024 Uiso 1 1 calc R . . .
C18 C 0.3642(4) 0.1546(2) 0.91027(16) 0.0188(6) Uani 1 1 d . U . .
C24 C 0.3796(4) -0.0709(2) 0.83553(19) 0.0263(7) Uani 1 1 d . U . .
C34 C 1.1555(4) 0.1258(3) 0.50801(19) 0.0315(8) Uani 1 1 d . U . .
H34 H 1.2728 0.1137 0.4860 0.038 Uiso 1 1 calc R . . .
C50 C 0.651(3) 0.5683(9) 0.4140(6) 0.263(8) Uani 1 1 d D U . .
H50C H 0.7741 0.5651 0.4064 0.395 Uiso 1 1 calc GR . . .
H50A H 0.6161 0.5417 0.4578 0.395 Uiso 1 1 calc GR . . .
H50B H 0.5848 0.6324 0.4128 0.395 Uiso 1 1 calc GR . . .
C15 C -0.0507(4) 0.3345(2) 0.96332(17) 0.0227(6) Uani 1 1 d . U . .
H15 H -0.1666 0.3371 0.9840 0.027 Uiso 1 1 calc R . . .
C37 C 1.2965(5) 0.0009(3) 0.31596(19) 0.0328(8) Uani 1 1 d . U . .
H37 H 1.4139 -0.0191 0.2945 0.039 Uiso 1 1 calc R . . .
C20 C 0.4316(4) 0.0010(2) 0.86855(16) 0.0188(6) Uani 1 1 d . U . .
C30 C 0.3960(4) 0.6030(2) 0.88979(19) 0.0252(7) Uani 1 1 d . U . .
C17 C 0.1699(4) 0.4127(2) 0.91407(16) 0.0195(6) Uani 1 1 d . U . .
C49 C 0.644(2) 0.5315(7) 0.2930(5) 0.164(5) Uani 1 1 d D U . .
H49B H 0.5626 0.5881 0.2825 0.246 Uiso 1 1 calc GR . . .
H49A H 0.6280 0.4802 0.2700 0.246 Uiso 1 1 calc GR . . .
H49C H 0.7625 0.5371 0.2780 0.246 Uiso 1 1 calc GR . . .
C22 C 0.6357(4) 0.0477(2) 0.91791(16) 0.0191(6) Uani 1 1 d . U . .
C28 C 0.1310(5) 0.6547(2) 0.8516(2) 0.0311(8) Uani 1 1 d . U . .
C11 C 0.5147(4) 0.2880(2) 0.81442(16) 0.0200(6) Uani 1 1 d . U . .
H11 H 0.4329 0.2705 0.7942 0.024 Uiso 1 1 calc R . . .
C19 C 0.3185(4) 0.0868(2) 0.87970(16) 0.0196(6) Uani 1 1 d . U . .
H19 H 0.2095 0.0995 0.8665 0.024 Uiso 1 1 calc R . . .
C31 C 0.3647(4) 0.5181(2) 0.90506(17) 0.0227(6) Uani 1 1 d . U . .
H31 H 0.4467 0.4716 0.9231 0.027 Uiso 1 1 calc R . . .
C23 C 0.5259(4) 0.1340(2) 0.92942(16) 0.0208(6) Uani 1 1 d . U . .
H23 H 0.5597 0.1792 0.9502 0.025 Uiso 1 1 calc R . . .
C6 C 0.9922(5) 0.2688(4) 0.7705(2) 0.0433(11) Uani 1 1 d . U . .
H6 H 1.0810 0.2783 0.7910 0.052 Uiso 1 1 calc R . . .
C13 C 0.2414(4) 0.2461(2) 0.92206(16) 0.0182(6) Uani 1 1 d . U . .
C32 C -0.0018(6) 0.7296(3) 0.8255(3) 0.0474(11) Uani 1 1 d . U . .
C43 C 0.6287(17) 0.3488(6) 0.3238(4) 0.187(4) Uani 1 1 d D U . .
H43 H 0.6057 0.3726 0.2816 0.224 Uiso 1 1 calc R . D .
C41 C 0.6838(8) 0.2178(5) 0.3956(2) 0.0832(17) Uani 1 1 d D U . .
C40 C 0.9543(4) 0.0608(2) 0.37794(18) 0.0250(7) Uani 1 1 d . U . .
C42 C 0.6516(14) 0.2543(6) 0.3341(3) 0.146(4) Uani 1 1 d D U . .
H42 H 0.6452 0.2163 0.2998 0.175 Uiso 1 1 calc R . . .
C27 C 0.0968(4) 0.5697(2) 0.86671(19) 0.0267(7) Uani 1 1 d . U . .
H27 H -0.0067 0.5590 0.8583 0.032 Uiso 1 1 calc R . . .
C7 C 0.8259(4) 0.2874(3) 0.8051(2) 0.0333(8) Uani 1 1 d . U . .
H7 H 0.8008 0.3113 0.8491 0.040 Uiso 1 1 calc R . . .
C12 C 0.2918(4) 0.3271(2) 0.90296(15) 0.0170(6) Uani 1 1 d . U . .
C33 C 0.5566(5) 0.6222(3) 0.9031(2) 0.0417(9) Uani 1 1 d D U . .
C10 C 0.9002(4) 0.2200(2) 0.67493(17) 0.0245(7) Uani 1 1 d . U . .
C3AA C 1.2076(5) 0.2119(4) 0.6664(2) 0.0544(14) Uani 1 1 d . U . .
H3AA H 1.2981 0.2216 0.6857 0.065 Uiso 1 1 calc R . . .
C25 C 0.8131(4) 0.0279(2) 0.93451(19) 0.0269(7) Uani 1 1 d . U . .
C2AA C 1.2441(5) 0.1772(4) 0.6049(2) 0.0484(12) Uani 1 1 d . U . .
H2AA H 1.3607 0.1613 0.5821 0.058 Uiso 1 1 calc R . . .
C39 C 0.9987(5) 0.0233(3) 0.31372(19) 0.0304(7) Uani 1 1 d . U . .
H39 H 0.9103 0.0183 0.2911 0.036 Uiso 1 1 calc R . . .
C46 C 0.6890(12) 0.2793(4) 0.4429(3) 0.104(3) Uani 1 1 d D U . .
H46 H 0.7107 0.2562 0.4855 0.125 Uiso 1 1 calc R . . .
C14 C 0.0699(4) 0.2512(2) 0.95200(17) 0.0208(6) Uani 1 1 d . U . .
H14 H 0.0357 0.1965 0.9648 0.025 Uiso 1 1 calc R . . .
C45 C 0.6640(18) 0.3724(5) 0.4311(4) 0.155(4) Uani 1 1 d D U . .
H45 H 0.6658 0.4112 0.4658 0.186 Uiso 1 1 calc R . E .
C26 C 0.2132(4) 0.5006(2) 0.89402(17) 0.0208(6) Uani 1 1 d . U . .
C44 C 0.6367(19) 0.4095(6) 0.3697(3) 0.193(4) Uani 1 1 d D U F 1
C29 C 0.2812(4) 0.6721(2) 0.86206(19) 0.0265(7) Uani 1 1 d . U . .
H29 H 0.3053 0.7297 0.8506 0.032 Uiso 1 1 calc R . . .
C35 C 1.0848(4) 0.0683(2) 0.41162(17) 0.0231(6) Uani 1 1 d . U . .
C36 C 1.2567(4) 0.0367(3) 0.37960(19) 0.0297(7) Uani 1 1 d . U . .
H36 H 1.3469 0.0397 0.4018 0.036 Uiso 1 1 calc R . . .
C2 C 1.1122(4) 0.1630(3) 0.57241(19) 0.0317(8) Uani 1 1 d . U . .
C9 C 0.7294(4) 0.2387(2) 0.71237(17) 0.0223(6) Uani 1 1 d . U . .
C47 C 0.615(2) 0.5162(8) 0.3607(5) 0.213(5) Uani 1 1 d D U . .
C16 C -0.0005(4) 0.4143(2) 0.94408(17) 0.0214(6) Uani 1 1 d . U . .
H16 H -0.0838 0.4714 0.9514 0.026 Uiso 1 1 calc R . . .
C48 C 0.437(3) 0.5587(11) 0.3967(10) 0.290(10) Uani 1 1 d D U . .
H48A H 0.3547 0.5318 0.3808 0.435 Uiso 1 1 calc GR . . .
H48B H 0.4078 0.6247 0.3882 0.435 Uiso 1 1 calc GR . . .
H48C H 0.4298 0.5473 0.4448 0.435 Uiso 1 1 calc GR . . .
C1AA C 0.9374(4) 0.1843(2) 0.60819(17) 0.0240(7) Uani 1 1 d . U . .
C38 C 1.1676(5) -0.0060(3) 0.28315(19) 0.0319(8) Uani 1 1 d . U . .
H38 H 1.1964 -0.0311 0.2395 0.038 Uiso 1 1 calc R . . .

loop_
_atom_site_aniso_label
_atom_site_aniso_U_11
_atom_site_aniso_U_22
_atom_site_aniso_U_33
_atom_site_aniso_U_23
_atom_site_aniso_U_13
_atom_site_aniso_U_12
S1 0.0203(4) 0.0779(8) 0.0280(5) -0.0130(5) -0.0082(4) -0.0008(5)
F6 0.0214(10) 0.090(2) 0.0519(16) 0.0132(14) -0.0078(10) -0.0192(13)
F7 0.0677(19) 0.0506(17) 0.089(2) 0.0278(15) -0.0515(17) -0.0171(15)
F8 0.0622(18) 0.0410(16) 0.145(3) 0.0500(18) -0.056(2) -0.0252(15)
F5 0.0430(14) 0.0410(14) 0.110(3) 0.0363(15) -0.0488(16) -0.0133(12)
F4 0.0416(13) 0.079(2) 0.0651(18) -0.0326(15) -0.0328(13) -0.0013(14)
F3 0.0593(16) 0.0376(13) 0.0557(16) -0.0159(11) 0.0067(13) -0.0327(12)
F1 0.0358(11) 0.0291(11) 0.0606(17) -0.0283(11) -0.0079(11) -0.0009(10)
F11 0.092(3) 0.052(2) 0.267(6) -0.019(3) -0.109(3) -0.019(2)
F12 0.068(2) 0.094(3) 0.122(3) 0.042(2) -0.067(2) -0.047(2)
F10 0.076(2) 0.383(9) 0.067(2) -0.015(3) 0.0029(19) -0.145(4)
F2 0.0652(16) 0.0347(13) 0.0595(17) -0.0126(11) -0.0413(14) -0.0057(12)
F9 0.0390(14) 0.0344(15) 0.129(3) -0.0005(15) -0.0193(15) 0.0118(12)
O2 0.0167(10) 0.0538(17) 0.0263(14) -0.0154(12) -0.0023(9) -0.0100(11)
O4 0.0215(11) 0.0590(18) 0.0292(14) -0.0075(12) -0.0017(10) -0.0140(12)
O1 0.0195(10) 0.0477(16) 0.0226(13) -0.0085(11) -0.0030(9) -0.0126(11)
O3 0.0287(15) 0.207(5) 0.059(2) -0.070(3) -0.0049(16) -0.027(2)
N2 0.0187(12) 0.0338(15) 0.0192(14) -0.0025(11) 0.0007(10) -0.0074(11)
N1 0.0181(11) 0.0140(11) 0.0236(14) -0.0025(9) -0.0014(10) -0.0009(10)
C5 0.0217(15) 0.069(3) 0.0287(19) -0.0163(18) -0.0012(13) -0.0165(17)
C8 0.0185(12) 0.0252(15) 0.0217(15) -0.0048(12) -0.0041(11) -0.0037(12)
C21 0.0197(13) 0.0171(13) 0.0220(16) 0.0006(11) -0.0044(11) -0.0003(11)
C18 0.0207(13) 0.0131(12) 0.0214(16) -0.0033(10) -0.0041(11) -0.0015(11)
C24 0.0264(15) 0.0188(14) 0.0346(19) -0.0085(12) -0.0083(13) -0.0036(12)
C34 0.0181(14) 0.050(2) 0.0276(18) -0.0081(15) 0.0016(12) -0.0128(15)
C50 0.50(2) 0.106(7) 0.076(6) 0.023(5) 0.007(11) 0.061(11)
C15 0.0170(13) 0.0215(14) 0.0283(18) -0.0072(12) -0.0001(12) -0.0041(11)
C37 0.0281(16) 0.042(2) 0.0256(18) -0.0041(15) 0.0045(13) -0.0110(16)
C20 0.0211(13) 0.0154(13) 0.0191(15) -0.0037(10) -0.0027(11) -0.0032(11)
C30 0.0176(13) 0.0208(15) 0.037(2) -0.0005(13) -0.0052(12) -0.0038(12)
C17 0.0182(12) 0.0178(13) 0.0222(16) -0.0056(11) -0.0046(11) -0.0026(11)
C49 0.248(14) 0.094(6) 0.094(5) 0.032(4) -0.013(6) 0.032(8)
C22 0.0172(12) 0.0198(13) 0.0201(16) 0.0059(11) -0.0055(11) -0.0041(11)
C28 0.0244(15) 0.0208(15) 0.046(2) 0.0048(14) -0.0105(14) -0.0007(13)
C11 0.0179(12) 0.0209(14) 0.0204(15) -0.0027(11) -0.0044(11) -0.0023(12)
C19 0.0191(13) 0.0172(13) 0.0231(16) -0.0028(11) -0.0065(11) -0.0033(11)
C31 0.0208(13) 0.0173(13) 0.0285(18) -0.0015(12) -0.0045(12) -0.0017(11)
C23 0.0242(13) 0.0186(13) 0.0209(16) -0.0032(11) -0.0060(12) -0.0058(11)
C6 0.0222(15) 0.079(3) 0.032(2) -0.024(2) -0.0053(14) -0.0139(19)
C13 0.0190(12) 0.0159(12) 0.0194(15) -0.0039(10) -0.0054(11) -0.0022(10)
C32 0.0357(19) 0.0274(19) 0.088(3) 0.0193(19) -0.0318(19) -0.0122(16)
C43 0.286(11) 0.117(4) 0.044(4) 0.017(3) 0.001(5) 0.118(6)
C41 0.087(4) 0.088(3) 0.025(2) 0.0036(19) -0.002(2) 0.056(3)
C40 0.0234(13) 0.0291(16) 0.0223(16) -0.0016(12) -0.0045(11) -0.0059(13)
C42 0.190(8) 0.126(4) 0.035(3) -0.001(3) -0.020(4) 0.109(5)
C27 0.0192(14) 0.0212(14) 0.040(2) 0.0008(13) -0.0073(13) -0.0051(12)
C7 0.0224(14) 0.050(2) 0.0292(19) -0.0151(16) -0.0058(13) -0.0088(16)
C12 0.0163(12) 0.0144(12) 0.0196(15) -0.0043(10) -0.0034(10) -0.0017(10)
C33 0.0242(16) 0.034(2) 0.070(3) 0.0133(18) -0.0142(16) -0.0120(16)
C10 0.0193(13) 0.0342(17) 0.0216(16) -0.0083(13) -0.0030(11) -0.0083(13)
C3AA 0.0212(16) 0.103(4) 0.044(2) -0.032(3) 0.0019(16) -0.025(2)
C25 0.0231(14) 0.0273(16) 0.0310(18) 0.0037(13) -0.0120(13) -0.0036(13)
C2AA 0.0219(16) 0.087(3) 0.040(2) -0.025(2) 0.0033(15) -0.022(2)
C39 0.0327(16) 0.0367(19) 0.0237(18) -0.0006(14) -0.0074(13) -0.0104(16)
C46 0.170(7) 0.054(3) 0.040(3) 0.005(2) 0.006(3) 0.037(4)
C14 0.0220(13) 0.0182(13) 0.0222(16) -0.0023(11) -0.0014(12) -0.0063(11)
C45 0.275(10) 0.062(3) 0.054(3) 0.014(3) 0.023(5) 0.048(5)
C26 0.0173(12) 0.0161(13) 0.0257(17) -0.0044(11) -0.0003(11) -0.0004(11)
C44 0.322(10) 0.091(3) 0.045(3) 0.021(3) 0.039(5) 0.101(5)
C29 0.0235(14) 0.0160(14) 0.038(2) 0.0018(12) -0.0056(13) -0.0026(12)
C35 0.0224(13) 0.0295(16) 0.0166(15) -0.0005(12) -0.0001(11) -0.0081(13)
C36 0.0223(14) 0.043(2) 0.0245(17) -0.0045(14) 0.0018(12) -0.0133(15)
C2 0.0202(14) 0.049(2) 0.0277(18) -0.0093(15) -0.0001(12) -0.0133(15)
C9 0.0175(12) 0.0281(16) 0.0222(16) -0.0026(12) -0.0042(11) -0.0066(12)
C47 0.343(12) 0.095(4) 0.087(5) 0.032(4) 0.045(7) 0.077(7)
C16 0.0167(12) 0.0176(13) 0.0264(17) -0.0079(11) -0.0013(11) 0.0012(11)
C48 0.379(15) 0.110(10) 0.210(15) 0.010(9) 0.088(12) 0.130(12)
C1AA 0.0192(13) 0.0319(17) 0.0215(16) -0.0035(13) -0.0021(11) -0.0081(13)
C38 0.0375(18) 0.0358(19) 0.0205(17) -0.0019(14) 0.0000(13) -0.0097(16)

loop_
_atom_type_symbol
_atom_type_description
_atom_type_scat_dispersion_real
_atom_type_scat_dispersion_imag
_atom_type_scat_source
C C 0.0033 0.0016 'International Tables Vol C Tables 4.2.6.8 and 6.1.1.4'
H H 0.0000 0.0000 'International Tables Vol C Tables 4.2.6.8 and 6.1.1.4'
F F 0.0171 0.0103 'International Tables Vol C Tables 4.2.6.8 and 6.1.1.4'
N N 0.0061 0.0033 'International Tables Vol C Tables 4.2.6.8 and 6.1.1.4'
O O 0.0106 0.0060 'International Tables Vol C Tables 4.2.6.8 and 6.1.1.4'
S S 0.1246 0.1234 'International Tables Vol C Tables 4.2.6.8 and 6.1.1.4'

loop_
_geom_angle_atom_site_label_1
_geom_angle_atom_site_label_2
_geom_angle_atom_site_label_3
_geom_angle
O4 S1 C41 107.9(2)
O4 S1 C40 108.78(16)
O3 S1 O4 119.8(3)
O3 S1 C41 108.2(4)
O3 S1 C40 107.06(19)
C41 S1 C40 103.9(3)
C9 O2 H2 109.5
C34 N2 H2A 117.7
C34 N2 C35 124.7(3)
C35 N2 H2A 117.7
C11 N1 C12 116.4(3)
C6 C5 C3AA 122.1(3)
C10 C5 C6 118.9(3)
C10 C5 C3AA 118.9(3)
C7 C8 C11 122.8(3)
C9 C8 C11 118.6(3)
C9 C8 C7 118.6(3)
C20 C21 H21 121.0
C22 C21 H21 121.0
C22 C21 C20 118.0(3)
C19 C18 C23 118.8(3)
C19 C18 C13 119.6(3)
C23 C18 C13 121.6(3)
F3 C24 F2 106.1(3)
F3 C24 C20 111.8(3)
F1 C24 F3 107.4(3)
F1 C24 F2 106.1(3)
F1 C24 C20 113.6(3)
F2 C24 C20 111.4(3)
N2 C34 H34 118.0
N2 C34 C2 123.9(3)
C2 C34 H34 118.0
H50C C50 H50A 109.5
H50C C50 H50B 109.5
H50A C50 H50B 109.5
C47 C50 H50C 109.5
C47 C50 H50A 109.5
C47 C50 H50B 109.5
C14 C15 H15 120.4
C14 C15 C16 119.2(3)
C16 C15 H15 120.4
C36 C37 H37 119.6
C36 C37 C38 120.7(3)
C38 C37 H37 119.6
C21 C20 C24 119.5(3)
C19 C20 C21 121.3(3)
C19 C20 C24 119.3(3)
C31 C30 C33 120.1(3)
C31 C30 C29 121.6(3)
C29 C30 C33 118.3(3)
C12 C17 C26 122.9(3)
C16 C17 C12 118.4(3)
C16 C17 C26 118.7(3)
H49B C49 H49A 109.5
H49B C49 H49C 109.5
H49A C49 H49C 109.5
C47 C49 H49B 109.5
C47 C49 H49A 109.5
C47 C49 H49C 109.5
C21 C22 C23 122.1(3)
C21 C22 C25 118.4(3)
C23 C22 C25 119.4(3)
C27 C28 C32 119.0(3)
C29 C28 C32 119.6(3)
C29 C28 C27 121.3(3)
N1 C11 C8 123.8(3)
N1 C11 H11 118.1
C8 C11 H11 118.1
C18 C19 H19 119.9
C20 C19 C18 120.3(3)
C20 C19 H19 119.9
C30 C31 H31 119.9
C30 C31 C26 120.3(3)
C26 C31 H31 119.9
C18 C23 H23 120.2
C22 C23 C18 119.7(3)
C22 C23 H23 120.2
C5 C6 H6 119.8
C7 C6 C5 120.4(3)
C7 C6 H6 119.8
C12 C13 C18 122.0(3)
C14 C13 C18 118.7(3)
C14 C13 C12 119.4(3)
F7 C32 F8 110.0(4)
F7 C32 F9 104.5(4)
F7 C32 C28 112.5(4)
F8 C32 F9 106.5(4)
F8 C32 C28 112.0(3)
F9 C32 C28 111.0(4)
C42 C43 H43 117.3
C44 C43 H43 117.3
C44 C43 C42 125.4(7)
C42 C41 S1 122.0(6)
C42 C41 C46 116.4(7)
C46 C41 S1 121.4(4)
C39 C40 S1 116.5(3)
C39 C40 C35 119.8(3)
C35 C40 S1 123.7(3)
C43 C42 H42 120.7
C41 C42 C43 118.6(8)
C41 C42 H42 120.7
C28 C27 H27 119.8
C26 C27 C28 120.4(3)
C26 C27 H27 119.8
C8 C7 H7 119.1
C6 C7 C8 121.8(3)
C6 C7 H7 119.1
C17 C12 N1 119.6(3)
C13 C12 N1 120.4(3)
C13 C12 C17 120.1(3)
F11 C33 C30 112.3(3)
F12 C33 F11 102.1(5)
F12 C33 C30 114.1(3)
F10 C33 F11 103.5(5)
F10 C33 F12 110.6(5)
F10 C33 C30 113.2(4)
C5 C10 C9 119.5(3)
C5 C10 C1AA 120.4(3)
C9 C10 C1AA 120.1(3)
C5 C3AA H3AA 119.4
C2AA C3AA C5 121.3(4)
C2AA C3AA H3AA 119.4
F6 C25 C22 111.4(3)
F5 C25 F6 106.2(3)
F5 C25 F4 107.8(3)
F5 C25 C22 112.7(3)
F4 C25 F6 105.6(3)
F4 C25 C22 112.6(3)
C3AA C2AA H2AA 119.1
C3AA C2AA C2 121.9(3)
C2 C2AA H2AA 119.1
C40 C39 H39 119.6
C38 C39 C40 120.7(3)
C38 C39 H39 119.6
C41 C46 H46 118.3
C45 C46 C41 123.3(7)
C45 C46 H46 118.3
C15 C14 C13 121.2(3)
C15 C14 H14 119.4
C13 C14 H14 119.4
C46 C45 H45 119.5
C44 C45 C46 121.0(9)
C44 C45 H45 119.5
C31 C26 C17 121.7(3)
C27 C26 C17 119.8(3)
C27 C26 C31 118.4(3)
C43 C44 C45 115.2(8)
C43 C44 C47 127.8(8)
C45 C44 C47 117.0(9)
C30 C29 H29 121.0
C28 C29 C30 117.9(3)
C28 C29 H29 121.0
C40 C35 N2 120.8(3)
C36 C35 N2 120.9(3)
C36 C35 C40 118.3(3)
C37 C36 C35 120.6(3)
C37 C36 H36 119.7
C35 C36 H36 119.7
C34 C2 C2AA 120.3(3)
C34 C2 C1AA 121.0(3)
C1AA C2 C2AA 118.6(3)
O2 C9 C8 119.1(3)
O2 C9 C10 120.1(3)
C8 C9 C10 120.8(3)
C50 C47 C44 119.2(9)
C49 C47 C50 127.9(13)
C49 C47 C44 105.7(9)
C49 C47 C48 115.2(13)
C48 C47 C50 78.8(13)
C48 C47 C44 104.8(11)
C15 C16 C17 121.8(3)
C15 C16 H16 119.1
C17 C16 H16 119.1
C47 C48 H48A 109.5
C47 C48 H48B 109.5
C47 C48 H48C 109.5
H48A C48 H48B 109.5
H48A C48 H48C 109.5
H48B C48 H48C 109.5
O1 C1AA C10 120.1(3)
O1 C1AA C2 121.0(3)
C2 C1AA C10 118.9(3)
C37 C38 H38 120.1
C39 C38 C37 119.8(3)
C39 C38 H38 120.1

loop_
_geom_bond_atom_site_label_1
_geom_bond_atom_site_label_2
_geom_bond_distance
S1 O4 1.437(3)
S1 O3 1.420(4)
S1 C41 1.762(7)
S1 C40 1.763(3)
F6 C25 1.332(5)
F7 C32 1.317(6)
F8 C32 1.327(5)
F5 C25 1.311(4)
F4 C25 1.322(5)
F3 C24 1.325(5)
F1 C24 1.323(4)
F11 C33 1.323(6)
F12 C33 1.300(5)
F10 C33 1.249(6)
F2 C24 1.334(4)
F9 C32 1.351(6)
O2 H2 0.8400
O2 C9 1.340(4)
O1 C1AA 1.278(4)
N2 H2A 0.8800
N2 C34 1.323(5)
N2 C35 1.410(4)
N1 C11 1.268(4)
N1 C12 1.414(4)
C5 C6 1.423(5)
C5 C10 1.406(5)
C5 C3AA 1.445(5)
C8 C11 1.459(4)
C8 C7 1.401(5)
C8 C9 1.397(5)
C21 H21 0.9500
C21 C20 1.392(4)
C21 C22 1.381(5)
C18 C19 1.395(4)
C18 C23 1.403(4)
C18 C13 1.483(4)
C24 C20 1.502(4)
C34 H34 0.9500
C34 C2 1.402(5)
C50 H50C 0.9800
C50 H50A 0.9800
C50 H50B 0.9800
C50 C47 1.492(14)
C15 H15 0.9500
C15 C14 1.382(4)
C15 C16 1.388(5)
C37 H37 0.9500
C37 C36 1.380(5)
C37 C38 1.382(6)
C20 C19 1.385(4)
C30 C31 1.383(5)
C30 C33 1.493(5)
C30 C29 1.387(5)
C17 C12 1.412(4)
C17 C26 1.481(5)
C17 C16 1.402(4)
C49 H49B 0.9800
C49 H49A 0.9800
C49 H49C 0.9800
C49 C47 1.373(11)
C22 C23 1.382(4)
C22 C25 1.503(4)
C28 C32 1.504(5)
C28 C27 1.393(5)
C28 C29 1.378(5)
C11 H11 0.9500
C19 H19 0.9500
C31 H31 0.9500
C31 C26 1.393(5)
C23 H23 0.9500
C6 H6 0.9500
C6 C7 1.368(5)
C13 C12 1.407(4)
C13 C14 1.399(4)
C43 H43 0.9500
C43 C42 1.403(11)
C43 C44 1.370(12)
C41 C42 1.386(7)
C41 C46 1.393(9)
C40 C39 1.400(5)
C40 C35 1.408(5)
C42 H42 0.9500
C27 H27 0.9500
C27 C26 1.391(5)
C7 H7 0.9500
C10 C9 1.419(4)
C10 C1AA 1.440(5)
C3AA H3AA 0.9500
C3AA C2AA 1.335(6)
C2AA H2AA 0.9500
C2AA C2 1.437(5)
C39 H39 0.9500
C39 C38 1.366(5)
C46 H46 0.9500
C46 C45 1.385(9)
C14 H14 0.9500
C45 H45 0.9500
C45 C44 1.379(9)
C44 C47 1.583(15)
C29 H29 0.9500
C35 C36 1.398(4)
C36 H36 0.9500
C2 C1AA 1.433(4)
C47 C48 1.491(14)
C16 H16 0.9500
C48 H48A 0.9800
C48 H48B 0.9800
C48 H48C 0.9800
C38 H38 0.9500

loop_
_geom_torsion_atom_site_label_1
_geom_torsion_atom_site_label_2
_geom_torsion_atom_site_label_3
_geom_torsion_atom_site_label_4
_geom_torsion
S1 C41 C42 C43 -174.7(8)
S1 C41 C46 C45 175.3(9)
S1 C40 C39 C38 178.3(3)
S1 C40 C35 N2 1.2(5)
S1 C40 C35 C36 -179.1(3)
F3 C24 C20 C21 100.7(4)
F3 C24 C20 C19 -79.2(4)
F1 C24 C20 C21 -21.1(5)
F1 C24 C20 C19 159.1(3)
F2 C24 C20 C21 -140.8(3)
F2 C24 C20 C19 39.4(4)
O4 S1 C41 C42 -162.4(7)
O4 S1 C41 C46 22.6(7)
O4 S1 C40 C39 147.2(3)
O4 S1 C40 C35 -34.5(4)
O3 S1 C41 C42 -31.3(8)
O3 S1 C41 C46 153.6(6)
O3 S1 C40 C39 16.4(4)
O3 S1 C40 C35 -165.3(4)
N2 C34 C2 C2AA 176.5(4)
N2 C34 C2 C1AA -1.0(7)
N2 C35 C36 C37 -178.8(4)
C5 C6 C7 C8 1.5(8)
C5 C10 C9 O2 -179.9(4)
C5 C10 C9 C8 0.4(6)
C5 C10 C1AA O1 -179.3(4)
C5 C10 C1AA C2 1.1(6)
C5 C3AA C2AA C2 1.5(9)
C21 C20 C19 C18 0.2(5)
C21 C22 C23 C18 0.4(5)
C21 C22 C25 F6 83.4(4)
C21 C22 C25 F5 -36.0(5)
C21 C22 C25 F4 -158.1(3)
C18 C13 C12 N1 -0.6(5)
C18 C13 C12 C17 178.9(3)
C18 C13 C14 C15 -179.1(3)
C24 C20 C19 C18 -180.0(3)
C34 N2 C35 C40 -171.9(4)
C34 N2 C35 C36 8.4(6)
C34 C2 C1AA O1 -1.4(6)
C34 C2 C1AA C10 178.2(4)
C20 C21 C22 C23 -0.3(5)
C20 C21 C22 C25 -176.1(3)
C30 C31 C26 C17 -175.7(3)
C30 C31 C26 C27 0.8(5)
C22 C21 C20 C24 -179.8(3)
C22 C21 C20 C19 0.0(5)
C28 C27 C26 C17 175.9(3)
C28 C27 C26 C31 -0.7(5)
C11 N1 C12 C17 -113.2(3)
C11 N1 C12 C13 66.3(4)
C11 C8 C7 C6 177.3(4)
C11 C8 C9 O2 2.0(5)
C11 C8 C9 C10 -178.3(3)
C19 C18 C23 C22 -0.2(5)
C19 C18 C13 C12 -130.1(3)
C19 C18 C13 C14 48.8(4)
C31 C30 C33 F11 -141.1(5)
C31 C30 C33 F12 -25.6(6)
C31 C30 C33 F10 102.1(6)
C31 C30 C29 C28 1.7(6)
C23 C18 C19 C20 -0.1(5)
C23 C18 C13 C12 50.2(5)
C23 C18 C13 C14 -130.9(3)
C23 C22 C25 F6 -92.5(4)
C23 C22 C25 F5 148.2(3)
C23 C22 C25 F4 26.0(5)
C6 C5 C10 C9 0.1(7)
C6 C5 C10 C1AA -178.8(4)
C6 C5 C3AA C2AA 177.4(6)
C13 C18 C19 C20 -179.8(3)
C13 C18 C23 C22 179.5(3)
C32 C28 C27 C26 -176.8(4)
C32 C28 C29 C30 176.3(4)
C43 C44 C47 C50 -172.3(15)
C43 C44 C47 C49 -20(2)
C43 C44 C47 C48 102.4(17)
C41 S1 C40 C39 -98.0(3)
C41 S1 C40 C35 80.3(4)
C41 C46 C45 C44 -1.8(18)
C40 S1 C41 C42 82.2(8)
C40 S1 C41 C46 -92.8(6)
C40 C39 C38 C37 0.3(6)
C40 C35 C36 C37 1.5(6)
C42 C43 C44 C45 -2(2)
C42 C43 C44 C47 178.9(13)
C42 C41 C46 C45 0.0(14)
C27 C28 C32 F7 -45.5(6)
C27 C28 C32 F8 -169.9(4)
C27 C28 C32 F9 71.2(5)
C27 C28 C29 C30 -1.6(6)
C7 C8 C11 N1 6.3(5)
C7 C8 C9 O2 -179.7(3)
C7 C8 C9 C10 0.1(5)
C12 N1 C11 C8 -175.2(3)
C12 C17 C26 C31 -43.7(5)
C12 C17 C26 C27 139.8(3)
C12 C17 C16 C15 0.5(5)
C12 C13 C14 C15 -0.2(5)
C33 C30 C31 C26 178.6(4)
C33 C30 C29 C28 -178.2(4)
C10 C5 C6 C7 -1.0(8)
C10 C5 C3AA C2AA 0.4(9)
C3AA C5 C6 C7 -178.1(5)
C3AA C5 C10 C9 177.3(4)
C3AA C5 C10 C1AA -1.6(7)
C3AA C2AA C2 C34 -179.6(5)
C3AA C2AA C2 C1AA -2.0(8)
C25 C22 C23 C18 176.1(3)
C2AA C2 C1AA O1 -179.0(4)
C2AA C2 C1AA C10 0.7(6)
C39 C40 C35 N2 179.5(3)
C39 C40 C35 C36 -0.8(5)
C46 C41 C42 C43 0.6(13)
C46 C45 C44 C43 2.8(19)
C46 C45 C44 C47 -178.3(12)
C14 C15 C16 C17 -0.7(5)
C14 C13 C12 N1 -179.4(3)
C14 C13 C12 C17 0.0(5)
C45 C44 C47 C50 8.9(19)
C45 C44 C47 C49 161.6(14)
C45 C44 C47 C48 -76.3(17)
C26 C17 C12 N1 0.7(5)
C26 C17 C12 C13 -178.8(3)
C26 C17 C16 C15 179.1(3)
C44 C43 C42 C41 0.6(18)
C29 C30 C31 C26 -1.3(5)
C29 C30 C33 F11 38.8(6)
C29 C30 C33 F12 154.4(4)
C29 C30 C33 F10 -77.9(6)
C29 C28 C32 F7 136.5(4)
C29 C28 C32 F8 12.1(7)
C29 C28 C32 F9 -106.8(4)
C29 C28 C27 C26 1.1(6)
C35 N2 C34 C2 -179.4(4)
C35 C40 C39 C38 -0.1(6)
C36 C37 C38 C39 0.4(6)
C9 C8 C11 N1 -175.5(3)
C9 C8 C7 C6 -1.0(6)
C9 C10 C1AA O1 1.9(5)
C9 C10 C1AA C2 -177.8(4)
C16 C15 C14 C13 0.5(5)
C16 C17 C12 N1 179.3(3)
C16 C17 C12 C13 -0.2(5)
C16 C17 C26 C31 137.8(3)
C16 C17 C26 C27 -38.7(5)
C1AA C10 C9 O2 -1.0(5)
C1AA C10 C9 C8 179.3(3)
C38 C37 C36 C35 -1.4(6)

loop_
_smtbx_masks_void_nr
_smtbx_masks_void_average_x
_smtbx_masks_void_average_y
_smtbx_masks_void_average_z
_smtbx_masks_void_volume
_smtbx_masks_void_count_electrons
1 0.000 0.500 0.500 345.4 8.4
